data_4036494
loop_
_publ_author_name
'Rastogi, S. K.'
'Rogers, R. A.'
'Shi, J.'
'Gao, C.'
'Rinaldi, P. L.'
'Brittain, W. J.'

_publ_section_title
;
 Conformational Dynamics of o-Fluoro-Substituted Z-Azobenzene.
;
_journal_issue 22
_journal_name_full 'The Journal of organic chemistry'
_journal_page_first 11485
_journal_page_last 11490
_journal_paper_doi 10.1021/acs.joc.5b02202
_journal_volume 80
_journal_year 2015
_chemical_formula_moiety 'C12 H9 F N2'
_chemical_formula_sum 'C12 H9 F N2'
_chemical_formula_weight 200.21
_chemical_melting_point 135
_chemical_name_common cis-azobenzene-F
_chemical_name_systematic
; 
 (Z)-1-(2-fluorophenyl)-2-phenyldiazene 
;
_space_group_IT_number 14
_space_group_name_Hall '-P 2ybc'
_space_group_name_H-M_alt 'P 1 21/c 1'
_symmetry_cell_setting monoclinic
_symmetry_Int_Tables_number 14
_symmetry_space_group_name_Hall '-P 2ybc'
_symmetry_space_group_name_H-M 'P 1 21/c 1'
_atom_sites_solution_hydrogens geom
_atom_sites_solution_primary direct
_atom_sites_solution_secondary difmap
_audit_creation_method SHELXL-97
_cell_angle_alpha 90.00
_cell_angle_beta 104.521(9)
_cell_angle_gamma 90.00
_cell_formula_units_Z 8
_cell_length_a 8.036(2)
_cell_length_b 23.367(6)
_cell_length_c 11.456(3)
_cell_measurement_temperature 223(2)
_cell_volume 2082.5(9)
_computing_cell_refinement 'Process-Auto (Rigaku, 2006)'
_computing_data_collection 'SCXmini (Rigaku, 2006)'
_computing_data_reduction 'Process-Auto (Rigaku, 2006)'
_computing_structure_refinement 'SHELXL-97 (Sheldrick, 1997)'
_computing_structure_solution 'SHELXS-97 (Sheldrick, 1997)'
_diffrn_ambient_temperature 223(2)
_diffrn_detector_area_resol_mean 6.849
_diffrn_measured_fraction_theta_full 0.948
_diffrn_measured_fraction_theta_max 0.948
_diffrn_measurement_device_type 'Rigaku SCX mini'
_diffrn_measurement_method \w-scans
_diffrn_radiation_monochromator graphite
_diffrn_radiation_source 'fine-focus sealed tube'
_diffrn_radiation_type MoK\a
_diffrn_radiation_wavelength 0.71075
_diffrn_reflns_av_R_equivalents 0.1525
_diffrn_reflns_av_sigmaI/netI 0.1423
_diffrn_reflns_limit_h_max 11
_diffrn_reflns_limit_h_min -11
_diffrn_reflns_limit_k_max 33
_diffrn_reflns_limit_k_min -34
_diffrn_reflns_limit_l_max 17
_diffrn_reflns_limit_l_min -17
_diffrn_reflns_number 27907
_diffrn_reflns_theta_full 33.67
_diffrn_reflns_theta_max 33.67
_diffrn_reflns_theta_min 1.74
_exptl_absorpt_coefficient_mu 0.090
_exptl_absorpt_correction_T_max 0.9735
_exptl_absorpt_correction_T_min 0.9692
_exptl_absorpt_correction_type multi-scan
_exptl_absorpt_process_details 'ABSCOR (Higashi, 2001)'
_exptl_crystal_colour Yellow
_exptl_crystal_density_diffrn 1.277
_exptl_crystal_description Block
_exptl_crystal_size_max 0.35
_exptl_crystal_size_mid 0.30
_exptl_crystal_size_min 0.30
_refine_diff_density_max 0.774
_refine_diff_density_min -0.382
_refine_diff_density_rms 0.075
_refine_ls_extinction_method none
_refine_ls_goodness_of_fit_ref 1.021
_refine_ls_hydrogen_treatment constr
_refine_ls_matrix_type full
_refine_ls_number_parameters 271
_refine_ls_number_reflns 7854
_refine_ls_number_restraints 0
_refine_ls_restrained_S_all 1.021
_refine_ls_R_factor_all 0.2610
_refine_ls_R_factor_gt 0.1127
_refine_ls_shift/su_max 0.000
_refine_ls_shift/su_mean 0.000
_refine_ls_structure_factor_coef Fsqd
_refine_ls_weighting_details 'calc w=1/[\s^2^(Fo^2^)+(0.2000P)^2^+0.0000P] where P=(Fo^2^+2Fc^2^)/3'
_refine_ls_weighting_scheme calc
_refine_ls_wR_factor_gt 0.3230
_refine_ls_wR_factor_ref 0.4278
_reflns_number_gt 2592
_reflns_number_total 7854
_reflns_threshold_expression >2sigma(I)
_cod_data_source_file jo5b02202_si_001.cif
_cod_data_source_block cisisomer
_cod_depositor_comments
;
The following automatic conversions were performed:

data item '_exptl_absorpt_correction_type' value 'Multi-scan' was
changed to 'multi-scan' in accordance with the
/home/saulius/struct/COD-crude-data/automatic-downloads/DataCite-retrospective/ACS/depositions/lib/dictionaries/cif_core.dic
dictionary named 'cif_core.dic' version 2.4.2 last updated on
2011-04-26.

data item '_symmetry_cell_setting' value 'Monoclinic' was changed to
'monoclinic' in accordance with the
/home/saulius/struct/COD-crude-data/automatic-downloads/DataCite-retrospective/ACS/depositions/lib/dictionaries/cif_core.dic
dictionary named 'cif_core.dic' version 2.4.2 last updated on
2011-04-26.

Automatic conversion script
Id: cif_fix_values 6909 2019-04-08 15:41:33Z antanas 
;
_cod_original_cell_volume 2082.3(10)
_cod_original_sg_symbol_H-M P21/c
_cod_database_code 4036494

loop_
_symmetry_equiv_pos_as_xyz
'x, y, z'
'-x, y+1/2, -z+1/2'
'-x, -y, -z'
'x, -y-1/2, z-1/2'

loop_
_atom_site_label
_atom_site_type_symbol
_atom_site_fract_x
_atom_site_fract_y
_atom_site_fract_z
_atom_site_U_iso_or_equiv
_atom_site_adp_type
_atom_site_occupancy
_atom_site_symmetry_multiplicity
_atom_site_calc_flag
_atom_site_refinement_flags
C24 C 0.1768(5) 0.16254(17) 0.6550(3) 0.0765(10) Uani 1 1 d .
H24 H 0.1588 0.1660 0.5719 0.092 Uiso 1 1 calc R
C9 C 1.2294(5) -0.01340(19) 0.1325(4) 0.0836(11) Uani 1 1 d .
H9 H 1.2071 -0.0168 0.0491 0.100 Uiso 1 1 calc R
N1 N 1.2225(4) 0.09655(15) 0.3685(3) 0.0777(9) Uani 1 1 d .
F1 F 0.9076(4) 0.03336(12) 0.3893(2) 0.1066(9) Uani 1 1 d .
C1 C 0.8404(5) 0.06441(16) 0.2891(3) 0.0690(9) Uani 1 1 d .
C10 C 1.2972(6) -0.0591(2) 0.2039(5) 0.0935(13) Uani 1 1 d .
H10 H 1.3209 -0.0930 0.1686 0.112 Uiso 1 1 calc R
N2 N 1.0932(4) 0.12841(14) 0.3442(3) 0.0749(9) Uani 1 1 d .
F2 F 0.5429(3) 0.20352(12) 0.6495(2) 0.1026(9) Uani 1 1 d .
C2 C 0.9343(5) 0.10987(15) 0.2641(3) 0.0631(8) Uani 1 1 d .
C11 C 1.3304(7) -0.0551(2) 0.3271(5) 0.1047(15) Uani 1 1 d .
H11 H 1.3736 -0.0865 0.3750 0.126 Uiso 1 1 calc R
N3 N 0.2278(3) 0.26451(13) 0.6695(2) 0.0636(7) Uani 1 1 d .
C3 C 0.8585(5) 0.14417(15) 0.1653(3) 0.0684(9) Uani 1 1 d .
H3 H 0.9168 0.1762 0.1480 0.082 Uiso 1 1 calc R
C12 C 1.2997(5) -0.0046(2) 0.3792(4) 0.0872(12) Uani 1 1 d .
H12 H 1.3248 -0.0017 0.4627 0.105 Uiso 1 1 calc R
N4 N 0.3543(4) 0.29801(12) 0.6969(2) 0.0633(7) Uani 1 1 d .
C4 C 0.7001(5) 0.13127(16) 0.0940(4) 0.0738(10) Uani 1 1 d .
H4 H 0.6515 0.1542 0.0279 0.089 Uiso 1 1 calc R
C7 C 1.2311(4) 0.04240(16) 0.3080(3) 0.0673(9) Uani 1 1 d .
C5 C 0.6109(5) 0.08384(18) 0.1197(4) 0.0753(10) Uani 1 1 d .
H5 H 0.5042 0.0746 0.0696 0.090 Uiso 1 1 calc R
C8 C 1.1935(5) 0.03778(17) 0.1821(3) 0.0718(10) Uani 1 1 d .
H8 H 1.1455 0.0683 0.1331 0.086 Uiso 1 1 calc R
C6 C 0.6806(5) 0.05030(17) 0.2198(4) 0.0733(10) Uani 1 1 d .
H6 H 0.6207 0.0192 0.2393 0.088 Uiso 1 1 calc R
C13 C 0.6103(4) 0.23542(14) 0.7482(3) 0.0587(8) Uani 1 1 d .
C14 C 0.7737(4) 0.22208(16) 0.8164(4) 0.0700(9) Uani 1 1 d .
H14 H 0.8347 0.1917 0.7949 0.084 Uiso 1 1 calc R
C15 C 0.8434(4) 0.25442(17) 0.9157(4) 0.0711(10) Uani 1 1 d .
H15 H 0.9529 0.2463 0.9630 0.085 Uiso 1 1 calc R
C16 C 0.7492(4) 0.29989(18) 0.9462(3) 0.0739(10) Uani 1 1 d .
H16 H 0.7961 0.3216 1.0145 0.089 Uiso 1 1 calc R
C17 C 0.5876(4) 0.31285(16) 0.8761(3) 0.0642(8) Uani 1 1 d .
H17 H 0.5274 0.3440 0.8952 0.077 Uiso 1 1 calc R
C18 C 0.5156(4) 0.27905(13) 0.7766(3) 0.0544(7) Uani 1 1 d .
C19 C 0.2233(4) 0.20938(14) 0.7267(3) 0.0571(8) Uani 1 1 d .
C23 C 0.1561(6) 0.11004(18) 0.7045(4) 0.0869(12) Uani 1 1 d .
H23 H 0.1278 0.0781 0.6551 0.104 Uiso 1 1 calc R
C20 C 0.2480(4) 0.20501(15) 0.8517(3) 0.0603(8) Uani 1 1 d .
H20 H 0.2806 0.2368 0.9010 0.072 Uiso 1 1 calc R
C22 C 0.1775(5) 0.10488(17) 0.8286(4) 0.0794(11) Uani 1 1 d .
H22 H 0.1612 0.0697 0.8619 0.095 Uiso 1 1 calc R
C21 C 0.2227(4) 0.15195(16) 0.9016(3) 0.0687(9) Uani 1 1 d .
H21 H 0.2366 0.1486 0.9843 0.082 Uiso 1 1 calc R

loop_
_atom_site_aniso_label
_atom_site_aniso_U_11
_atom_site_aniso_U_22
_atom_site_aniso_U_33
_atom_site_aniso_U_23
_atom_site_aniso_U_13
_atom_site_aniso_U_12
C24 0.079(2) 0.081(3) 0.0587(19) -0.0144(18) -0.0032(17) 0.005(2)
C9 0.080(3) 0.094(3) 0.077(3) -0.009(2) 0.022(2) -0.004(2)
N1 0.0692(19) 0.090(2) 0.0687(19) -0.0141(16) 0.0082(15) -0.0123(17)
F1 0.1037(18) 0.116(2) 0.0996(18) 0.0285(15) 0.0243(15) -0.0087(15)
C1 0.073(2) 0.072(2) 0.065(2) 0.0072(17) 0.0228(17) -0.0013(18)
C10 0.102(3) 0.079(3) 0.109(4) -0.020(3) 0.044(3) -0.005(2)
N2 0.077(2) 0.078(2) 0.0691(19) -0.0141(15) 0.0167(16) -0.0059(16)
F2 0.0842(16) 0.126(2) 0.0986(18) -0.0316(15) 0.0241(14) 0.0035(14)
C2 0.0638(19) 0.067(2) 0.0605(19) -0.0114(16) 0.0192(16) -0.0054(16)
C11 0.105(3) 0.087(3) 0.126(4) 0.030(3) 0.037(3) 0.011(3)
N3 0.0549(15) 0.0772(19) 0.0528(14) 0.0073(13) 0.0025(12) 0.0119(14)
C3 0.077(2) 0.062(2) 0.072(2) -0.0021(17) 0.0297(19) -0.0095(17)
C12 0.086(3) 0.102(3) 0.074(2) 0.004(2) 0.020(2) 0.006(2)
N4 0.0565(16) 0.0714(17) 0.0573(16) 0.0123(13) 0.0055(13) 0.0062(13)
C4 0.070(2) 0.076(2) 0.075(2) 0.0047(19) 0.0179(19) 0.0076(19)
C7 0.0519(17) 0.079(2) 0.071(2) -0.0050(18) 0.0143(15) -0.0071(16)
C5 0.058(2) 0.084(3) 0.082(2) -0.011(2) 0.0151(18) -0.0012(18)
C8 0.066(2) 0.083(2) 0.069(2) -0.0102(19) 0.0220(17) -0.0015(18)
C6 0.061(2) 0.073(2) 0.090(3) -0.002(2) 0.0246(19) -0.0046(17)
C13 0.0555(18) 0.065(2) 0.0540(17) -0.0029(15) 0.0099(14) -0.0038(15)
C14 0.0519(18) 0.070(2) 0.089(3) 0.007(2) 0.0203(17) 0.0022(16)
C15 0.0465(16) 0.086(2) 0.076(2) 0.016(2) 0.0063(16) 0.0001(17)
C16 0.0549(19) 0.101(3) 0.062(2) -0.0058(19) 0.0064(16) -0.0114(19)
C17 0.0568(19) 0.070(2) 0.0636(19) -0.0026(16) 0.0107(15) -0.0047(16)
C18 0.0494(16) 0.0587(17) 0.0512(16) 0.0072(14) 0.0056(13) -0.0020(14)
C19 0.0415(15) 0.073(2) 0.0517(16) 0.0010(15) 0.0022(12) 0.0040(14)
C23 0.093(3) 0.074(2) 0.080(3) -0.016(2) -0.003(2) -0.005(2)
C20 0.0505(17) 0.078(2) 0.0494(16) -0.0043(15) 0.0072(13) -0.0039(15)
C22 0.076(2) 0.067(2) 0.088(3) 0.010(2) 0.005(2) -0.0079(18)
C21 0.0572(18) 0.083(2) 0.0608(19) 0.0023(18) 0.0062(15) -0.0068(17)

loop_
_atom_type_symbol
_atom_type_description
_atom_type_scat_dispersion_real
_atom_type_scat_dispersion_imag
_atom_type_scat_source
C C 0.0033 0.0016 'International Tables Vol C Tables 4.2.6.8 and 6.1.1.4'
H H 0.0000 0.0000 'International Tables Vol C Tables 4.2.6.8 and 6.1.1.4'
F F 0.0171 0.0103 'International Tables Vol C Tables 4.2.6.8 and 6.1.1.4'
N N 0.0061 0.0033 'International Tables Vol C Tables 4.2.6.8 and 6.1.1.4'

loop_
_geom_angle_atom_site_label_1
_geom_angle_atom_site_label_2
_geom_angle_atom_site_label_3
_geom_angle
C19 C24 C23 120.6(4)
C19 C24 H24 119.7
C23 C24 H24 119.7
C10 C9 C8 121.3(4)
C10 C9 H9 119.3
C8 C9 H9 119.3
N2 N1 C7 123.2(3)
F1 C1 C6 118.7(3)
F1 C1 C2 118.0(3)
C6 C1 C2 123.3(4)
C9 C10 C11 120.4(4)
C9 C10 H10 119.8
C11 C10 H10 119.8
N1 N2 C2 121.2(3)
C1 C2 C3 117.5(3)
C1 C2 N2 123.0(3)
C3 C2 N2 118.7(3)
C12 C11 C10 119.8(4)
C12 C11 H11 120.1
C10 C11 H11 120.1
N4 N3 C19 123.3(2)
C4 C3 C2 120.7(3)
C4 C3 H3 119.6
C2 C3 H3 119.6
C11 C12 C7 120.7(4)
C11 C12 H12 119.7
C7 C12 H12 119.7
N3 N4 C18 120.3(3)
C3 C4 C5 120.1(4)
C3 C4 H4 119.9
C5 C4 H4 119.9
C12 C7 C8 119.4(4)
C12 C7 N1 117.8(3)
C8 C7 N1 122.3(3)
C6 C5 C4 120.2(4)
C6 C5 H5 119.9
C4 C5 H5 119.9
C9 C8 C7 118.4(4)
C9 C8 H8 120.8
C7 C8 H8 120.8
C1 C6 C5 118.0(4)
C1 C6 H6 121.0
C5 C6 H6 121.0
F2 C13 C18 118.9(3)
F2 C13 C14 118.3(3)
C18 C13 C14 122.8(3)
C15 C14 C13 118.6(3)
C15 C14 H14 120.7
C13 C14 H14 120.7
C14 C15 C16 119.6(3)
C14 C15 H15 120.2
C16 C15 H15 120.2
C17 C16 C15 120.8(4)
C17 C16 H16 119.6
C15 C16 H16 119.6
C16 C17 C18 119.4(3)
C16 C17 H17 120.3
C18 C17 H17 120.3
C13 C18 C17 118.7(3)
C13 C18 N4 122.8(3)
C17 C18 N4 117.7(3)
C24 C19 C20 120.3(3)
C24 C19 N3 118.4(3)
C20 C19 N3 121.0(3)
C24 C23 C22 120.0(4)
C24 C23 H23 120.0
C22 C23 H23 120.0
C19 C20 C21 118.9(3)
C19 C20 H20 120.5
C21 C20 H20 120.5
C21 C22 C23 119.8(4)
C21 C22 H22 120.1
C23 C22 H22 120.1
C22 C21 C20 120.2(3)
C22 C21 H21 119.9
C20 C21 H21 119.9

loop_
_geom_bond_atom_site_label_1
_geom_bond_atom_site_label_2
_geom_bond_distance
C24 C19 1.363(5)
C24 C23 1.379(6)
C24 H24 0.9300
C9 C10 1.372(6)
C9 C8 1.385(6)
C9 H9 0.9300
N1 N2 1.252(4)
N1 C7 1.452(5)
F1 C1 1.351(4)
C1 C6 1.370(5)
C1 C2 1.374(5)
C10 C11 1.372(7)
C10 H10 0.9300
N2 C2 1.440(5)
F2 C13 1.349(4)
C2 C3 1.395(5)
C11 C12 1.371(7)
C11 H11 0.9300
N3 N4 1.259(4)
N3 C19 1.450(4)
C3 C4 1.363(5)
C3 H3 0.9300
C12 C7 1.397(5)
C12 H12 0.9300
N4 C18 1.455(4)
C4 C5 1.391(6)
C4 H4 0.9300
C7 C8 1.402(5)
C5 C6 1.386(5)
C5 H5 0.9300
C8 H8 0.9300
C6 H6 0.9300
C13 C18 1.360(5)
C13 C14 1.385(5)
C14 C15 1.364(5)
C14 H14 0.9300
C15 C16 1.399(6)
C15 H15 0.9300
C16 C17 1.378(5)
C16 H16 0.9300
C17 C18 1.388(5)
C17 H17 0.9300
C19 C20 1.399(5)
C23 C22 1.393(6)
C23 H23 0.9300
C20 C21 1.401(5)
C20 H20 0.9300
C22 C21 1.374(5)
C22 H22 0.9300
C21 H21 0.9300

loop_
_geom_torsion_atom_site_label_1
_geom_torsion_atom_site_label_2
_geom_torsion_atom_site_label_3
_geom_torsion_atom_site_label_4
_geom_torsion
C8 C9 C10 C11 0.3(7)
C7 N1 N2 C2 8.0(5)
F1 C1 C2 C3 -175.5(3)
C6 C1 C2 C3 2.4(5)
F1 C1 C2 N2 -5.0(5)
C6 C1 C2 N2 172.9(3)
N1 N2 C2 C1 63.5(5)
N1 N2 C2 C3 -126.1(4)
C9 C10 C11 C12 -1.7(7)
C1 C2 C3 C4 -2.7(5)
N2 C2 C3 C4 -173.5(3)
C10 C11 C12 C7 1.5(7)
C19 N3 N4 C18 9.3(5)
C2 C3 C4 C5 0.7(6)
C11 C12 C7 C8 0.0(6)
C11 C12 C7 N1 -172.2(4)
N2 N1 C7 C12 -135.4(4)
N2 N1 C7 C8 52.7(5)
C3 C4 C5 C6 1.7(6)
C10 C9 C8 C7 1.2(6)
C12 C7 C8 C9 -1.3(5)
N1 C7 C8 C9 170.5(3)
F1 C1 C6 C5 177.7(3)
C2 C1 C6 C5 -0.1(6)
C4 C5 C6 C1 -1.9(6)
F2 C13 C14 C15 179.5(3)
C18 C13 C14 C15 -0.7(5)
C13 C14 C15 C16 0.0(5)
C14 C15 C16 C17 -0.8(6)
C15 C16 C17 C18 2.3(5)
F2 C13 C18 C17 -178.0(3)
C14 C13 C18 C17 2.1(5)
F2 C13 C18 N4 -8.6(5)
C14 C13 C18 N4 171.5(3)
C16 C17 C18 C13 -2.9(5)
C16 C17 C18 N4 -172.9(3)
N3 N4 C18 C13 62.6(4)
N3 N4 C18 C17 -127.8(3)
C23 C24 C19 C20 -1.1(5)
C23 C24 C19 N3 -174.4(3)
N4 N3 C19 C24 -129.8(4)
N4 N3 C19 C20 56.9(4)
C19 C24 C23 C22 2.0(6)
C24 C19 C20 C21 -0.5(5)
N3 C19 C20 C21 172.6(3)
C24 C23 C22 C21 -1.3(6)
C23 C22 C21 C20 -0.3(6)
C19 C20 C21 C22 1.2(5)
